data_4062605
loop_
_publ_author_name
'Tsutsui, Shinobu'
'Sakamoto, Kenkichi'

_publ_section_title
;
2,3,5,6-Tetrasilyl- and 2,3,5,6-tetragermyl-1,4-benzoquinones:
X-ray Crystallographic Analysis and DFT Calculations
;
_journal_name_full Organometallics
_journal_paper_doi 10.1021/om034325a
_journal_year 2004
_chemical_formula_sum 'C18 H36 Ge4 O2'
_chemical_formula_weight 574.83
_space_group_IT_number 61
_symmetry_cell_setting orthorhombic
_symmetry_space_group_name_Hall '-P 2ac 2ab'
_symmetry_space_group_name_H-M 'P b c a'
_cell_angle_alpha 90.00
_cell_angle_beta 90.00
_cell_angle_gamma 90.00
_cell_formula_units_Z 4
_cell_length_a 10.600(2)
_cell_length_b 12.176(3)
_cell_length_c 18.977(4)
_cell_measurement_temperature 123(2)
_cell_volume 2449.2(9)
_diffrn_ambient_temperature 123(2)
_exptl_crystal_density_diffrn 1.559
_cod_database_code 4062605

loop_
_symmetry_equiv_pos_as_xyz
'x, y, z'
'-x+1/2, -y, z+1/2'
'-x, y+1/2, -z+1/2'
'x+1/2, -y+1/2, -z'
'-x, -y, -z'
'x-1/2, y, -z-1/2'
'x, -y-1/2, z-1/2'
'-x-1/2, y-1/2, z'

loop_
_atom_site_label
_atom_site_type_symbol
_atom_site_fract_x
_atom_site_fract_y
_atom_site_fract_z
_atom_site_U_iso_or_equiv
_atom_site_adp_type
_atom_site_occupancy
_atom_site_symmetry_multiplicity
_atom_site_calc_flag
_atom_site_refinement_flags
_atom_site_disorder_assembly
_atom_site_disorder_group
C1 C 0.0570(5) 0.0167(4) -0.0648(3) 0.0198(12) Uani 1 1 d . . .
C2 C 0.1078(5) 0.0769(4) -0.0024(3) 0.0181(11) Uani 1 1 d . . .
C3 C 0.0651(5) 0.0473(4) 0.0627(3) 0.0190(11) Uani 1 1 d . . .
C4 C 0.3997(6) 0.1132(6) -0.0469(4) 0.0431(17) Uani 1 1 d . . .
H4A H 0.4638 0.1686 -0.0578 0.065 Uiso 1 1 calc R . .
H4B H 0.3913 0.0626 -0.0868 0.065 Uiso 1 1 calc R . .
H4C H 0.4249 0.0722 -0.0048 0.065 Uiso 1 1 calc R . .
C5 C 0.1819(6) 0.2576(5) -0.1152(3) 0.0367(16) Uani 1 1 d . . .
H5A H 0.2263 0.3277 -0.1206 0.055 Uiso 1 1 calc R . .
H5B H 0.0909 0.2710 -0.1122 0.055 Uiso 1 1 calc R . .
H5C H 0.1998 0.2106 -0.1560 0.055 Uiso 1 1 calc R . .
C6 C 0.2557(6) 0.3006(5) 0.0402(3) 0.0339(15) Uani 1 1 d . . .
H6A H 0.2017 0.2839 0.0807 0.051 Uiso 1 1 calc R . .
H6B H 0.2301 0.3709 0.0195 0.051 Uiso 1 1 calc R . .
H6C H 0.3437 0.3052 0.0557 0.051 Uiso 1 1 calc R . .
C7 C 0.3212(6) 0.0824(6) 0.1532(3) 0.0391(16) Uani 1 1 d . . .
H7A H 0.3544 0.1040 0.1994 0.059 Uiso 1 1 calc R . .
H7B H 0.3466 0.1366 0.1178 0.059 Uiso 1 1 calc R . .
H7C H 0.3548 0.0101 0.1403 0.059 Uiso 1 1 calc R . .
C8 C 0.0602(6) 0.2052(5) 0.1998(3) 0.0373(16) Uani 1 1 d . . .
H8A H -0.0246 0.2159 0.1805 0.056 Uiso 1 1 calc R . .
H8B H 0.1123 0.2696 0.1892 0.056 Uiso 1 1 calc R . .
H8C H 0.0549 0.1954 0.2510 0.056 Uiso 1 1 calc R . .
C9 C 0.1015(7) -0.0516(5) 0.2173(3) 0.0393(16) Uani 1 1 d . . .
H9A H 0.1414 -0.0410 0.2634 0.059 Uiso 1 1 calc R . .
H9B H 0.1355 -0.1180 0.1951 0.059 Uiso 1 1 calc R . .
H9C H 0.0101 -0.0596 0.2234 0.059 Uiso 1 1 calc R . .
Ge2 Ge 0.13615(6) 0.07506(5) 0.15751(3) 0.02284(18) Uani 1 1 d . . .
Ge1 Ge 0.23898(5) 0.18510(5) -0.02985(3) 0.02095(18) Uani 1 1 d . . .
O1 O 0.1214(4) 0.0101(3) -0.11769(19) 0.0263(9) Uani 1 1 d . . .

loop_
_atom_site_aniso_label
_atom_site_aniso_U_11
_atom_site_aniso_U_22
_atom_site_aniso_U_33
_atom_site_aniso_U_23
_atom_site_aniso_U_13
_atom_site_aniso_U_12
C1 0.020(3) 0.010(3) 0.030(3) 0.004(2) 0.002(2) 0.000(2)
C2 0.014(3) 0.006(2) 0.035(3) -0.001(2) -0.002(2) 0.001(2)
C3 0.021(3) 0.007(3) 0.029(3) -0.005(2) -0.002(2) 0.003(2)
C4 0.018(3) 0.044(4) 0.067(5) 0.009(3) 0.008(3) 0.005(3)
C5 0.036(4) 0.025(3) 0.049(4) 0.012(3) -0.006(3) -0.007(3)
C6 0.032(4) 0.020(3) 0.049(4) -0.001(3) -0.003(3) -0.014(3)
C7 0.029(4) 0.045(4) 0.044(4) 0.007(3) -0.011(3) -0.008(3)
C8 0.049(4) 0.025(4) 0.038(4) -0.008(3) -0.003(3) 0.000(3)
C9 0.053(5) 0.028(4) 0.037(4) 0.008(3) -0.006(3) 0.005(3)
Ge2 0.0251(4) 0.0149(3) 0.0285(3) -0.0013(2) -0.0048(2) -0.0028(3)
Ge1 0.0150(3) 0.0123(3) 0.0355(3) 0.0035(2) -0.0015(2) -0.0045(2)
O1 0.026(2) 0.024(2) 0.030(2) -0.0046(16) 0.0065(17) -0.0063(18)

loop_
_geom_bond_atom_site_label_1
_geom_bond_atom_site_label_2
_geom_bond_distance
_geom_bond_site_symmetry_2
_geom_bond_publ_flag
C1 O1 1.216(6) . ?
C1 C2 1.494(7) . ?
C1 C3 1.510(7) 5 ?
C2 C3 1.365(7) . ?
C2 Ge1 1.985(5) . ?
C3 C1 1.510(7) 5 ?
C3 Ge2 1.980(5) . ?
C4 Ge1 1.942(6) . ?
C5 Ge1 1.941(6) . ?
C6 Ge1 1.943(6) . ?
C7 Ge2 1.965(7) . ?
C8 Ge2 1.950(6) . ?
C9 Ge2 1.949(6) . ?
